data_4101637
loop_
_publ_author_name
'Zhang, Chun'
'Jiao, Ning'

_publ_section_title
;
 Dioxygen activation under ambient conditions: Cu-catalyzed oxidative
 amidation-diketonization of terminal alkynes leading to alpha-ketoamides.
;
_journal_issue 1
_journal_name_full 'Journal of the American Chemical Society'
_journal_page_first 28
_journal_page_last 29
_journal_paper_doi 10.1021/ja908911n
_journal_volume 132
_journal_year 2010
_chemical_absolute_configuration ad
_chemical_formula_sum 'C15 H13 N O2'
_chemical_formula_weight 239.26
_chemical_name_systematic
; 
 ? 
;
_space_group_IT_number 4
_symmetry_cell_setting monoclinic
_symmetry_space_group_name_Hall 'P 2yb'
_symmetry_space_group_name_H-M 'P 1 21 1'
_atom_sites_solution_hydrogens geom
_atom_sites_solution_primary direct
_atom_sites_solution_secondary difmap
_audit_creation_method SHELXL-97
_cell_angle_alpha 90.00
_cell_angle_beta 97.899(4)
_cell_angle_gamma 90.00
_cell_formula_units_Z 4
_cell_length_a 6.6869(12)
_cell_length_b 13.862(3)
_cell_length_c 13.166(2)
_cell_measurement_reflns_used 2755
_cell_measurement_temperature 293(2)
_cell_measurement_theta_max 51.219
_cell_measurement_theta_min 5.878
_cell_volume 1208.8(4)
_computing_cell_refinement 'Bruker SMART'
_computing_data_collection 'Bruker SMART'
_computing_data_reduction 'Bruker SHELXTL'
_computing_molecular_graphics 'Bruker SHELXTL'
_computing_publication_material 'Bruker SHELXTL'
_computing_structure_refinement 'SHELXL-97 (Sheldrick, 1997)'
_computing_structure_solution 'SHELXS-97 (Sheldrick, 1990)'
_diffrn_ambient_temperature 293(2)
_diffrn_measured_fraction_theta_full 0.995
_diffrn_measured_fraction_theta_max 0.995
_diffrn_measurement_device_type 'CCD area detector'
_diffrn_measurement_method 'phi and omega scans'
_diffrn_radiation_monochromator graphite
_diffrn_radiation_source 'fine-focus sealed tube'
_diffrn_radiation_type MoK\a
_diffrn_radiation_wavelength 0.71073
_diffrn_reflns_av_R_equivalents 0.0556
_diffrn_reflns_av_sigmaI/netI 0.0427
_diffrn_reflns_limit_h_max 8
_diffrn_reflns_limit_h_min -8
_diffrn_reflns_limit_k_max 16
_diffrn_reflns_limit_k_min -16
_diffrn_reflns_limit_l_max 15
_diffrn_reflns_limit_l_min -10
_diffrn_reflns_number 6360
_diffrn_reflns_theta_full 25.50
_diffrn_reflns_theta_max 25.50
_diffrn_reflns_theta_min 2.14
_exptl_absorpt_coefficient_mu 0.088
_exptl_absorpt_correction_T_max 1.00000
_exptl_absorpt_correction_T_min 0.76123
_exptl_absorpt_correction_type empirical
_exptl_absorpt_process_details sadabs
_exptl_crystal_colour yellow
_exptl_crystal_density_diffrn 1.315
_exptl_crystal_density_method 'not measured'
_exptl_crystal_description prismatic
_exptl_crystal_F_000 504
_exptl_crystal_size_max 0.402
_exptl_crystal_size_mid 0.369
_exptl_crystal_size_min 0.237
_refine_diff_density_max 0.154
_refine_diff_density_min -0.175
_refine_diff_density_rms 0.035
_refine_ls_abs_structure_details 'Flack H D (1983), Acta Cryst. A39, 876-881'
_refine_ls_abs_structure_Flack -10(10)
_refine_ls_extinction_coef 0.035(4)
_refine_ls_extinction_expression Fc^*^=kFc[1+0.001xFc^2^\l^3^/sin(2\q)]^-1/4^
_refine_ls_extinction_method SHELXL
_refine_ls_goodness_of_fit_ref 0.992
_refine_ls_hydrogen_treatment mixed
_refine_ls_matrix_type full
_refine_ls_number_parameters 336
_refine_ls_number_reflns 2330
_refine_ls_number_restraints 1
_refine_ls_restrained_S_all 0.992
_refine_ls_R_factor_all 0.0489
_refine_ls_R_factor_gt 0.0427
_refine_ls_shift/su_max 0.048
_refine_ls_shift/su_mean 0.007
_refine_ls_structure_factor_coef Fsqd
_refine_ls_weighting_details 'calc w=1/[\s^2^(Fo^2^)+(0.0725P)^2^+0.0000P] where P=(Fo^2^+2Fc^2^)/3'
_refine_ls_weighting_scheme calc
_refine_ls_wR_factor_gt 0.1086
_refine_ls_wR_factor_ref 0.1130
_reflns_number_gt 2005
_reflns_number_total 2330
_reflns_threshold_expression >2sigma(I)
_cod_data_source_file ja908911n_si_002.cif
_cod_data_source_block cd29431
_cod_depositor_comments
;
The following automatic conversions were performed:

'_symmetry_cell_setting' value 'Monoclinic' changed to 'monoclinic'
according to the built-in table from CIF Core dictionary named
'cif_core.dic' version 2.4.1 from 2010-06-29.

Automatic conversion script
Id: cif_fix_values 1673 2011-04-08 12:14:43Z adriana 
;
_cod_original_sg_symbol_H-M P2(1)
_cod_database_code 4101637

loop_
_symmetry_equiv_pos_as_xyz
'x, y, z'
'-x, y+1/2, -z'

loop_
_atom_site_label
_atom_site_type_symbol
_atom_site_fract_x
_atom_site_fract_y
_atom_site_fract_z
_atom_site_U_iso_or_equiv
_atom_site_adp_type
_atom_site_occupancy
_atom_site_symmetry_multiplicity
_atom_site_calc_flag
_atom_site_refinement_flags
_atom_site_disorder_assembly
_atom_site_disorder_group
N1 N 0.4232(4) 0.48356(18) 1.00907(19) 0.0460(6) Uani 1 1 d . . .
N2 N 0.0339(4) 0.28872(19) 0.01932(18) 0.0467(6) Uani 1 1 d . . .
O1 O 0.2806(4) 0.57614(18) 0.87600(18) 0.0666(7) Uani 1 1 d . . .
O2 O 0.7302(3) 0.44966(17) 0.90936(16) 0.0599(6) Uani 1 1 d . . .
O3 O 0.1849(4) 0.19984(19) 0.15420(17) 0.0684(7) Uani 1 1 d . . .
O4 O -0.2692(3) 0.32369(17) 0.11889(17) 0.0581(6) Uani 1 1 d . . .
C1 C 0.4099(4) 0.5206(2) 0.9152(2) 0.0475(7) Uani 1 1 d . . .
C2 C 0.5866(4) 0.4878(2) 0.8596(2) 0.0467(7) Uani 1 1 d . . .
C3 C 0.5785(5) 0.5018(2) 0.7477(2) 0.0481(7) Uani 1 1 d . . .
C4 C 0.3990(5) 0.5049(3) 0.6810(2) 0.0619(9) Uani 1 1 d . . .
H4 H 0.2759 0.5055 0.7063 0.074 Uiso 1 1 calc R . .
C5 C 0.4049(6) 0.5069(3) 0.5767(3) 0.0803(11) Uani 1 1 d . . .
H5 H 0.2847 0.5077 0.5318 0.096 Uiso 1 1 calc R . .
C6 C 0.5841(6) 0.5076(4) 0.5385(3) 0.0836(13) Uani 1 1 d . . .
H6 H 0.5854 0.5091 0.4680 0.100 Uiso 1 1 calc R . .
C7 C 0.7626(6) 0.5062(3) 0.6037(3) 0.0772(11) Uani 1 1 d . . .
H7 H 0.8849 0.5066 0.5776 0.093 Uiso 1 1 calc R . .
C8 C 0.7600(6) 0.5042(3) 0.7082(3) 0.0611(9) Uani 1 1 d . . .
H8 H 0.8811 0.5045 0.7524 0.073 Uiso 1 1 calc R . .
C9 C 0.2943(4) 0.49694(19) 1.0847(2) 0.0423(7) Uani 1 1 d . . .
C10 C 0.3633(5) 0.4658(2) 1.1828(2) 0.0528(8) Uani 1 1 d . . .
H10 H 0.4909 0.4381 1.1972 0.063 Uiso 1 1 calc R . .
C11 C 0.2434(5) 0.4754(3) 1.2600(2) 0.0579(8) Uani 1 1 d . . .
H11 H 0.2914 0.4539 1.3257 0.069 Uiso 1 1 calc R . .
C12 C 0.0548(5) 0.5162(2) 1.2412(2) 0.0496(7) Uani 1 1 d . . .
C13 C -0.0124(5) 0.5459(2) 1.1429(2) 0.0512(7) Uani 1 1 d . . .
H13 H -0.1408 0.5726 1.1287 0.061 Uiso 1 1 calc R . .
C14 C 0.1046(5) 0.5375(2) 1.0642(2) 0.0493(8) Uani 1 1 d . . .
H14 H 0.0559 0.5589 0.9985 0.059 Uiso 1 1 calc R . .
C15 C -0.0777(5) 0.5271(3) 1.3254(3) 0.0686(10) Uani 1 1 d . . .
H15A H -0.0354 0.5827 1.3664 0.103 Uiso 1 1 calc R . .
H15B H -0.0656 0.4706 1.3679 0.103 Uiso 1 1 calc R . .
H15C H -0.2158 0.5350 1.2953 0.103 Uiso 1 1 calc R . .
C16 C 0.0523(4) 0.2521(2) 0.1140(2) 0.0465(7) Uani 1 1 d . . .
C17 C -0.1278(4) 0.2825(2) 0.1691(2) 0.0448(7) Uani 1 1 d . . .
C18 C -0.1278(5) 0.2644(2) 0.2797(2) 0.0483(7) Uani 1 1 d . . .
C19 C 0.0479(5) 0.2535(3) 0.3481(2) 0.0639(9) Uani 1 1 d . . .
H19 H 0.1724 0.2496 0.3243 0.077 Uiso 1 1 calc R . .
C20 C 0.0361(6) 0.2484(4) 0.4517(3) 0.0811(12) Uani 1 1 d . . .
H20 H 0.1543 0.2433 0.4977 0.097 Uiso 1 1 calc R . .
C21 C -0.1449(6) 0.2507(3) 0.4881(3) 0.0781(11) Uani 1 1 d . . .
H21 H -0.1504 0.2476 0.5582 0.094 Uiso 1 1 calc R . .
C22 C -0.3190(6) 0.2577(3) 0.4200(3) 0.0781(11) Uani 1 1 d . . .
H22 H -0.4435 0.2575 0.4440 0.094 Uiso 1 1 calc R . .
C23 C -0.3110(6) 0.2652(3) 0.3170(3) 0.0611(8) Uani 1 1 d . . .
H23 H -0.4301 0.2708 0.2717 0.073 Uiso 1 1 calc R . .
C24 C 0.1670(4) 0.2746(2) -0.0559(2) 0.0426(7) Uani 1 1 d . . .
C25 C 0.0951(5) 0.3011(2) -0.1557(2) 0.0509(7) Uani 1 1 d . . .
H25 H -0.0334 0.3274 -0.1711 0.061 Uiso 1 1 calc R . .
C26 C 0.2129(5) 0.2884(2) -0.2314(2) 0.0566(8) Uani 1 1 d . . .
H26 H 0.1628 0.3061 -0.2982 0.068 Uiso 1 1 calc R . .
C27 C 0.4063(5) 0.2497(2) -0.2112(2) 0.0516(7) Uani 1 1 d . . .
C28 C 0.4745(4) 0.2258(2) -0.1106(2) 0.0498(8) Uani 1 1 d . . .
H28 H 0.6042 0.2009 -0.0946 0.060 Uiso 1 1 calc R . .
C29 C 0.3575(4) 0.2376(2) -0.0328(2) 0.0479(7) Uani 1 1 d . . .
H29 H 0.4074 0.2206 0.0342 0.057 Uiso 1 1 calc R . .
C30 C 0.5349(5) 0.2359(3) -0.2957(3) 0.0683(10) Uani 1 1 d . . .
H30A H 0.6519 0.1983 -0.2704 0.102 Uiso 1 1 calc R . .
H30B H 0.5765 0.2976 -0.3182 0.102 Uiso 1 1 calc R . .
H30C H 0.4581 0.2028 -0.3521 0.102 Uiso 1 1 calc R . .
H1 H 0.535(4) 0.452(2) 1.029(2) 0.046(7) Uiso 1 1 d . . .
H2 H -0.079(5) 0.325(3) 0.000(2) 0.051(9) Uiso 1 1 d . . .

loop_
_atom_site_aniso_label
_atom_site_aniso_U_11
_atom_site_aniso_U_22
_atom_site_aniso_U_33
_atom_site_aniso_U_23
_atom_site_aniso_U_13
_atom_site_aniso_U_12
N1 0.0424(15) 0.0445(14) 0.0496(14) 0.0018(12) 0.0010(12) 0.0096(12)
N2 0.0477(15) 0.0479(14) 0.0443(13) 0.0040(12) 0.0058(11) 0.0063(13)
O1 0.0720(16) 0.0713(15) 0.0581(13) 0.0168(12) 0.0148(11) 0.0281(13)
O2 0.0513(13) 0.0740(16) 0.0532(12) 0.0098(11) 0.0026(10) 0.0134(11)
O3 0.0662(15) 0.0799(16) 0.0605(13) 0.0204(13) 0.0131(11) 0.0302(14)
O4 0.0512(13) 0.0662(14) 0.0554(12) 0.0068(11) 0.0024(10) 0.0104(11)
C1 0.0510(17) 0.0428(17) 0.0479(16) 0.0000(13) 0.0036(14) 0.0041(14)
C2 0.0482(18) 0.0405(16) 0.0504(16) -0.0012(13) 0.0028(14) 0.0008(13)
C3 0.0553(18) 0.0414(16) 0.0470(15) 0.0012(13) 0.0050(14) 0.0035(13)
C4 0.058(2) 0.072(2) 0.0554(19) 0.0021(16) 0.0051(15) 0.0035(17)
C5 0.080(3) 0.104(3) 0.053(2) -0.002(2) -0.0026(18) 0.006(2)
C6 0.099(3) 0.105(3) 0.0476(19) -0.001(2) 0.016(2) -0.001(3)
C7 0.076(3) 0.094(3) 0.067(2) 0.008(2) 0.0265(19) -0.003(2)
C8 0.055(2) 0.067(2) 0.061(2) -0.0004(17) 0.0080(16) -0.0061(17)
C9 0.0460(17) 0.0367(14) 0.0435(15) -0.0016(12) 0.0037(12) -0.0009(12)
C10 0.0483(19) 0.0568(19) 0.0517(17) 0.0025(15) 0.0005(15) 0.0124(15)
C11 0.064(2) 0.064(2) 0.0438(16) 0.0046(15) 0.0017(15) 0.0040(17)
C12 0.0523(18) 0.0442(17) 0.0526(17) -0.0056(14) 0.0082(14) 0.0003(14)
C13 0.0487(18) 0.0443(16) 0.0599(19) 0.0030(14) 0.0054(14) 0.0055(14)
C14 0.0503(18) 0.0474(18) 0.0486(17) 0.0062(14) 0.0008(14) 0.0022(15)
C15 0.076(2) 0.072(2) 0.060(2) -0.0057(18) 0.0176(17) 0.007(2)
C16 0.0495(17) 0.0401(15) 0.0477(16) -0.0003(13) -0.0007(14) 0.0032(13)
C17 0.0447(17) 0.0402(15) 0.0483(15) 0.0000(13) 0.0020(13) 0.0011(13)
C18 0.0487(17) 0.0443(17) 0.0518(16) -0.0020(13) 0.0060(14) 0.0019(13)
C19 0.0554(19) 0.083(3) 0.0526(18) 0.0007(18) 0.0044(15) 0.0068(18)
C20 0.074(3) 0.114(3) 0.0513(19) 0.001(2) -0.0049(18) 0.017(2)
C21 0.087(3) 0.096(3) 0.053(2) 0.005(2) 0.0176(19) 0.018(2)
C22 0.073(2) 0.096(3) 0.071(2) 0.009(2) 0.0259(19) 0.005(2)
C23 0.061(2) 0.067(2) 0.0556(18) 0.0083(17) 0.0106(16) 0.0075(17)
C24 0.0426(16) 0.0395(15) 0.0451(15) -0.0008(13) 0.0038(13) -0.0004(13)
C25 0.0497(18) 0.0537(18) 0.0468(16) 0.0038(14) -0.0020(14) 0.0058(14)
C26 0.064(2) 0.0586(19) 0.0460(16) 0.0041(15) 0.0044(16) 0.0018(17)
C27 0.0539(18) 0.0485(17) 0.0535(17) -0.0076(14) 0.0112(14) -0.0037(14)
C28 0.0383(16) 0.0459(18) 0.0643(19) -0.0017(15) 0.0039(14) 0.0031(14)
C29 0.0457(17) 0.0461(17) 0.0496(16) -0.0006(13) -0.0011(13) -0.0006(14)
C30 0.071(2) 0.070(2) 0.068(2) -0.0095(18) 0.0251(18) -0.0009(19)

loop_
_atom_type_symbol
_atom_type_description
_atom_type_scat_dispersion_real
_atom_type_scat_dispersion_imag
_atom_type_scat_source
C C 0.0033 0.0000 'International Tables Vol C Tables 4.2.6.8 and 6.1.1.4'
H H 0.0000 0.0000 'International Tables Vol C Tables 4.2.6.8 and 6.1.1.4'
N N 0.0061 0.0000 'International Tables Vol C Tables 4.2.6.8 and 6.1.1.4'
O O 0.0106 0.0000 'International Tables Vol C Tables 4.2.6.8 and 6.1.1.4'

loop_
_geom_angle_atom_site_label_1
_geom_angle_atom_site_label_2
_geom_angle_atom_site_label_3
_geom_angle
_geom_angle_site_symmetry_1
_geom_angle_site_symmetry_3
_geom_angle_publ_flag
C1 N1 C9 129.3(3) . . ?
C1 N1 H1 114.7(18) . . ?
C9 N1 H1 115.5(18) . . ?
C16 N2 C24 127.3(3) . . ?
C16 N2 H2 116(2) . . ?
C24 N2 H2 116.9(19) . . ?
O1 C1 N1 126.2(3) . . ?
O1 C1 C2 122.1(3) . . ?
N1 C1 C2 111.7(3) . . ?
O2 C2 C3 121.0(3) . . ?
O2 C2 C1 118.4(3) . . ?
C3 C2 C1 120.6(3) . . ?
C8 C3 C4 119.2(3) . . ?
C8 C3 C2 117.6(3) . . ?
C4 C3 C2 123.0(3) . . ?
C5 C4 C3 119.4(3) . . ?
C5 C4 H4 120.3 . . ?
C3 C4 H4 120.3 . . ?
C6 C5 C4 121.0(4) . . ?
C6 C5 H5 119.5 . . ?
C4 C5 H5 119.5 . . ?
C5 C6 C7 120.2(3) . . ?
C5 C6 H6 119.9 . . ?
C7 C6 H6 119.9 . . ?
C6 C7 C8 119.7(4) . . ?
C6 C7 H7 120.1 . . ?
C8 C7 H7 120.1 . . ?
C7 C8 C3 120.5(4) . . ?
C7 C8 H8 119.8 . . ?
C3 C8 H8 119.7 . . ?
C14 C9 C10 119.4(3) . . ?
C14 C9 N1 123.2(2) . . ?
C10 C9 N1 117.4(3) . . ?
C9 C10 C11 120.2(3) . . ?
C9 C10 H10 119.9 . . ?
C11 C10 H10 119.9 . . ?
C12 C11 C10 121.2(3) . . ?
C12 C11 H11 119.4 . . ?
C10 C11 H11 119.4 . . ?
C13 C12 C11 117.9(3) . . ?
C13 C12 C15 120.7(3) . . ?
C11 C12 C15 121.5(3) . . ?
C12 C13 C14 122.3(3) . . ?
C12 C13 H13 118.9 . . ?
C14 C13 H13 118.9 . . ?
C9 C14 C13 119.1(3) . . ?
C9 C14 H14 120.5 . . ?
C13 C14 H14 120.5 . . ?
C12 C15 H15A 109.5 . . ?
C12 C15 H15B 109.5 . . ?
H15A C15 H15B 109.5 . . ?
C12 C15 H15C 109.5 . . ?
H15A C15 H15C 109.5 . . ?
H15B C15 H15C 109.5 . . ?
O3 C16 N2 127.2(3) . . ?
O3 C16 C17 122.0(3) . . ?
N2 C16 C17 110.8(3) . . ?
O4 C17 C18 120.6(3) . . ?
O4 C17 C16 118.0(3) . . ?
C18 C17 C16 121.4(2) . . ?
C23 C18 C19 118.9(3) . . ?
C23 C18 C17 118.0(3) . . ?
C19 C18 C17 122.9(3) . . ?
C20 C19 C18 119.3(3) . . ?
C20 C19 H19 120.4 . . ?
C18 C19 H19 120.4 . . ?
C21 C20 C19 121.4(4) . . ?
C21 C20 H20 119.3 . . ?
C19 C20 H20 119.3 . . ?
C20 C21 C22 119.1(3) . . ?
C20 C21 H21 120.4 . . ?
C22 C21 H21 120.4 . . ?
C23 C22 C21 120.5(4) . . ?
C23 C22 H22 119.7 . . ?
C21 C22 H22 119.7 . . ?
C22 C23 C18 120.6(4) . . ?
C22 C23 H23 119.7 . . ?
C18 C23 H23 119.7 . . ?
C29 C24 C25 120.0(3) . . ?
C29 C24 N2 123.1(3) . . ?
C25 C24 N2 116.9(3) . . ?
C26 C25 C24 120.0(3) . . ?
C26 C25 H25 120.0 . . ?
C24 C25 H25 120.0 . . ?
C25 C26 C27 121.6(3) . . ?
C25 C26 H26 119.2 . . ?
C27 C26 H26 119.2 . . ?
C28 C27 C26 116.9(3) . . ?
C28 C27 C30 122.0(3) . . ?
C26 C27 C30 121.1(3) . . ?
C27 C28 C29 122.5(3) . . ?
C27 C28 H28 118.8 . . ?
C29 C28 H28 118.8 . . ?
C24 C29 C28 119.0(3) . . ?
C24 C29 H29 120.5 . . ?
C28 C29 H29 120.5 . . ?
C27 C30 H30A 109.4 . . ?
C27 C30 H30B 109.5 . . ?
H30A C30 H30B 109.5 . . ?
C27 C30 H30C 109.5 . . ?
H30A C30 H30C 109.5 . . ?
H30B C30 H30C 109.5 . . ?

loop_
_geom_bond_atom_site_label_1
_geom_bond_atom_site_label_2
_geom_bond_distance
_geom_bond_site_symmetry_2
_geom_bond_publ_flag
N1 C1 1.330(4) . ?
N1 C9 1.415(4) . ?
N1 H1 0.87(3) . ?
N2 C16 1.336(4) . ?
N2 C24 1.433(4) . ?
N2 H2 0.91(3) . ?
O1 C1 1.219(3) . ?
O2 C2 1.207(3) . ?
O3 C16 1.209(4) . ?
O4 C17 1.218(3) . ?
C1 C2 1.541(4) . ?
C2 C3 1.479(4) . ?
C3 C8 1.386(5) . ?
C3 C4 1.387(4) . ?
C4 C5 1.379(5) . ?
C4 H4 0.9300 . ?
C5 C6 1.362(5) . ?
C5 H5 0.9300 . ?
C6 C7 1.371(5) . ?
C6 H6 0.9300 . ?
C7 C8 1.378(5) . ?
C7 H7 0.9300 . ?
C8 H8 0.9300 . ?
C9 C14 1.380(4) . ?
C9 C10 1.381(4) . ?
C10 C11 1.385(5) . ?
C10 H10 0.9300 . ?
C11 C12 1.373(4) . ?
C11 H11 0.9300 . ?
C12 C13 1.373(4) . ?
C12 C15 1.520(5) . ?
C13 C14 1.387(5) . ?
C13 H13 0.9300 . ?
C14 H14 0.9300 . ?
C15 H15A 0.9601 . ?
C15 H15B 0.9601 . ?
C15 H15C 0.9601 . ?
C16 C17 1.547(4) . ?
C17 C18 1.478(4) . ?
C18 C23 1.381(5) . ?
C18 C19 1.387(4) . ?
C19 C20 1.379(5) . ?
C19 H19 0.9300 . ?
C20 C21 1.362(5) . ?
C20 H20 0.9300 . ?
C21 C22 1.372(5) . ?
C21 H21 0.9300 . ?
C22 C23 1.368(5) . ?
C22 H22 0.9300 . ?
C23 H23 0.9300 . ?
C24 C29 1.368(4) . ?
C24 C25 1.386(4) . ?
C25 C26 1.364(4) . ?
C25 H25 0.9300 . ?
C26 C27 1.391(4) . ?
C26 H26 0.9300 . ?
C27 C28 1.380(4) . ?
C27 C30 1.509(4) . ?
C28 C29 1.382(4) . ?
C28 H28 0.9300 . ?
C29 H29 0.9300 . ?
C30 H30A 0.9600 . ?
C30 H30B 0.9600 . ?
C30 H30C 0.9600 . ?

loop_
_geom_hbond_atom_site_label_D
_geom_hbond_atom_site_label_H
_geom_hbond_atom_site_label_A
_geom_hbond_distance_DH
_geom_hbond_distance_HA
_geom_hbond_distance_DA
_geom_hbond_angle_DHA
_geom_hbond_site_symmetry_A
N2 H2 O2 0.91(3) 2.37(4) 3.223(3) 155(3) 1_454
N1 H1 O4 0.87(3) 2.42(3) 3.227(3) 154(2) 1_656
N1 H1 O2 0.87(3) 2.18(3) 2.626(3) 111(2) .

loop_
_geom_torsion_atom_site_label_1
_geom_torsion_atom_site_label_2
_geom_torsion_atom_site_label_3
_geom_torsion_atom_site_label_4
_geom_torsion
_geom_torsion_site_symmetry_1
_geom_torsion_site_symmetry_2
_geom_torsion_site_symmetry_3
_geom_torsion_site_symmetry_4
_geom_torsion_publ_flag
C9 N1 C1 O1 1.2(5) . . . . ?
C9 N1 C1 C2 179.0(3) . . . . ?
O1 C1 C2 O2 164.7(3) . . . . ?
N1 C1 C2 O2 -13.2(4) . . . . ?
O1 C1 C2 C3 -15.9(4) . . . . ?
N1 C1 C2 C3 166.2(3) . . . . ?
O2 C2 C3 C8 -23.4(5) . . . . ?
C1 C2 C3 C8 157.3(3) . . . . ?
O2 C2 C3 C4 151.3(3) . . . . ?
C1 C2 C3 C4 -28.0(4) . . . . ?
C8 C3 C4 C5 2.2(5) . . . . ?
C2 C3 C4 C5 -172.4(4) . . . . ?
C3 C4 C5 C6 -1.1(7) . . . . ?
C4 C5 C6 C7 0.1(8) . . . . ?
C5 C6 C7 C8 -0.2(7) . . . . ?
C6 C7 C8 C3 1.2(7) . . . . ?
C4 C3 C8 C7 -2.3(6) . . . . ?
C2 C3 C8 C7 172.7(3) . . . . ?
C1 N1 C9 C14 13.8(5) . . . . ?
C1 N1 C9 C10 -167.4(3) . . . . ?
C14 C9 C10 C11 -0.2(5) . . . . ?
N1 C9 C10 C11 -179.0(3) . . . . ?
C9 C10 C11 C12 -0.3(5) . . . . ?
C10 C11 C12 C13 0.9(5) . . . . ?
C10 C11 C12 C15 -180.0(3) . . . . ?
C11 C12 C13 C14 -1.2(5) . . . . ?
C15 C12 C13 C14 179.7(3) . . . . ?
C10 C9 C14 C13 0.0(4) . . . . ?
N1 C9 C14 C13 178.7(3) . . . . ?
C12 C13 C14 C9 0.8(5) . . . . ?
C24 N2 C16 O3 -0.1(5) . . . . ?
C24 N2 C16 C17 -178.2(2) . . . . ?
O3 C16 C17 O4 -169.8(3) . . . . ?
N2 C16 C17 O4 8.4(4) . . . . ?
O3 C16 C17 C18 11.5(4) . . . . ?
N2 C16 C17 C18 -170.3(3) . . . . ?
O4 C17 C18 C23 20.9(4) . . . . ?
C16 C17 C18 C23 -160.4(3) . . . . ?
O4 C17 C18 C19 -154.4(3) . . . . ?
C16 C17 C18 C19 24.3(5) . . . . ?
C23 C18 C19 C20 -3.1(6) . . . . ?
C17 C18 C19 C20 172.2(4) . . . . ?
C18 C19 C20 C21 2.2(7) . . . . ?
C19 C20 C21 C22 0.3(8) . . . . ?
C20 C21 C22 C23 -1.9(7) . . . . ?
C21 C22 C23 C18 0.9(7) . . . . ?
C19 C18 C23 C22 1.6(6) . . . . ?
C17 C18 C23 C22 -173.9(3) . . . . ?
C16 N2 C24 C29 -14.8(5) . . . . ?
C16 N2 C24 C25 165.7(3) . . . . ?
C29 C24 C25 C26 1.3(5) . . . . ?
N2 C24 C25 C26 -179.1(3) . . . . ?
C24 C25 C26 C27 -0.4(5) . . . . ?
C25 C26 C27 C28 -0.8(5) . . . . ?
C25 C26 C27 C30 179.9(3) . . . . ?
C26 C27 C28 C29 1.2(5) . . . . ?
C30 C27 C28 C29 -179.5(3) . . . . ?
C25 C24 C29 C28 -1.0(4) . . . . ?
N2 C24 C29 C28 179.5(3) . . . . ?
C27 C28 C29 C24 -0.3(5) . . . . ?
